data_1512291
loop_
_publ_author_name
'Wang, Cheng'
'Wang, Dan'
'Gao, Shuanhu'

_publ_section_title
;
 Total synthesis of cyanthiwigins a, C, g, and h.
;
_journal_issue 17
_journal_name_full 'Organic letters'
_journal_page_first 4402
_journal_page_last 4405
_journal_paper_doi 10.1021/ol4019425
_journal_volume 15
_journal_year 2013
_chemical_formula_sum 'C11 H14 O2'
_chemical_formula_weight 178.22
_chemical_name_systematic
; 
 ? 
;
_space_group_IT_number 15
_symmetry_cell_setting monoclinic
_symmetry_space_group_name_Hall '-C 2yc'
_symmetry_space_group_name_H-M 'C 1 2/c 1'
_atom_sites_solution_hydrogens geom
_atom_sites_solution_primary direct
_atom_sites_solution_secondary difmap
_audit_creation_method SHELXL-97
_cell_angle_alpha 90.00
_cell_angle_beta 115.348(4)
_cell_angle_gamma 90.00
_cell_formula_units_Z 8
_cell_length_a 22.527(3)
_cell_length_b 7.0801(10)
_cell_length_c 13.7523(18)
_cell_measurement_temperature 296(2)
_cell_volume 1982.2(5)
_computing_structure_refinement 'SHELXL-97 (Sheldrick, 2008)'
_computing_structure_solution 'SHELXS-97 (Sheldrick, 2008)'
_diffrn_ambient_temperature 296(2)
_diffrn_measured_fraction_theta_full 0.999
_diffrn_measured_fraction_theta_max 0.999
_diffrn_radiation_monochromator graphite
_diffrn_radiation_source 'fine-focus sealed tube'
_diffrn_radiation_type MoK\a
_diffrn_radiation_wavelength 0.71073
_diffrn_reflns_av_R_equivalents 0.0234
_diffrn_reflns_av_sigmaI/netI 0.0167
_diffrn_reflns_limit_h_max 26
_diffrn_reflns_limit_h_min -22
_diffrn_reflns_limit_k_max 8
_diffrn_reflns_limit_k_min -8
_diffrn_reflns_limit_l_max 15
_diffrn_reflns_limit_l_min -16
_diffrn_reflns_number 11081
_diffrn_reflns_theta_full 25.00
_diffrn_reflns_theta_max 25.00
_diffrn_reflns_theta_min 2.00
_exptl_absorpt_coefficient_mu 0.081
_exptl_absorpt_correction_T_max 0.9864
_exptl_absorpt_correction_T_min 0.9715
_exptl_absorpt_correction_type multi-scan
_exptl_absorpt_process_details sadabs
_exptl_crystal_colour colorless
_exptl_crystal_density_diffrn 1.194
_exptl_crystal_density_method 'not measured'
_exptl_crystal_description block
_exptl_crystal_F_000 768
_exptl_crystal_size_max 0.36
_exptl_crystal_size_mid 0.31
_exptl_crystal_size_min 0.17
_refine_diff_density_max 0.177
_refine_diff_density_min -0.157
_refine_diff_density_rms 0.029
_refine_ls_extinction_method none
_refine_ls_goodness_of_fit_ref 1.023
_refine_ls_hydrogen_treatment constr
_refine_ls_matrix_type full
_refine_ls_number_parameters 118
_refine_ls_number_reflns 1758
_refine_ls_number_restraints 0
_refine_ls_restrained_S_all 1.023
_refine_ls_R_factor_all 0.0625
_refine_ls_R_factor_gt 0.0484
_refine_ls_shift/su_max 0.000
_refine_ls_shift/su_mean 0.000
_refine_ls_structure_factor_coef Fsqd
_refine_ls_weighting_details 'calc w=1/[\s^2^(Fo^2^)+(0.0557P)^2^+1.4545P] where P=(Fo^2^+2Fc^2^)/3'
_refine_ls_weighting_scheme calc
_refine_ls_wR_factor_gt 0.1239
_refine_ls_wR_factor_ref 0.1367
_reflns_number_gt 1363
_reflns_number_total 1758
_reflns_threshold_expression >2sigma(I)
_cod_data_source_file ol4019425_si_002.cif
_cod_data_source_block z
_cod_depositor_comments
;
The following automatic conversions were performed:

'_symmetry_cell_setting' value 'Monoclinic' changed to 'monoclinic'
according to /home/saulius/struct/CIF-dictionaries/cif_core.dic
dictionary named 'cif_core.dic' version 2.4.2 from 2011-04-26.

Automatic conversion script
Id: cif_fix_values 1891 2012-01-12 08:04:46Z andrius 
;
_cod_original_cell_volume 1982.3(5)
_cod_original_sg_symbol_H-M C2/c
_cod_database_code 1512291

loop_
_symmetry_equiv_pos_as_xyz
'x, y, z'
'-x, y, -z+1/2'
'x+1/2, y+1/2, z'
'-x+1/2, y+1/2, -z+1/2'
'-x, -y, -z'
'x, -y, z-1/2'
'-x+1/2, -y+1/2, -z'
'x+1/2, -y+1/2, z-1/2'

loop_
_atom_site_label
_atom_site_type_symbol
_atom_site_fract_x
_atom_site_fract_y
_atom_site_fract_z
_atom_site_U_iso_or_equiv
_atom_site_adp_type
_atom_site_occupancy
_atom_site_symmetry_multiplicity
_atom_site_calc_flag
_atom_site_refinement_flags
O1 O 0.21259(11) 0.3960(3) 0.26340(13) 0.1230(8) Uani 1 1 d .
O2 O 0.09597(14) 1.0756(2) 0.02013(17) 0.1310(9) Uani 1 1 d .
C1 C 0.12751(9) 0.5867(3) -0.00070(13) 0.0504(5) Uani 1 1 d .
C2 C 0.15072(11) 0.7916(3) 0.01469(16) 0.0692(6) Uani 1 1 d .
H2A H 0.1968 0.7952 0.0648 0.083 Uiso 1 1 calc R
H2B H 0.1468 0.8406 -0.0536 0.083 Uiso 1 1 calc R
C3 C 0.11329(13) 0.9172(3) 0.05578(17) 0.0771(7) Uani 1 1 d .
C4 C 0.09892(11) 0.8432(3) 0.14316(17) 0.0710(6) Uani 1 1 d .
C5 C 0.10340(10) 0.6587(3) 0.16157(16) 0.0629(5) Uani 1 1 d .
H5A H 0.0923 0.6139 0.2152 0.076 Uiso 1 1 calc R
C6 C 0.12489(9) 0.5180(2) 0.10291(14) 0.0501(5) Uani 1 1 d .
H6A H 0.0937 0.4127 0.0835 0.060 Uiso 1 1 calc R
C7 C 0.19243(11) 0.4378(3) 0.17048(16) 0.0715(6) Uani 1 1 d .
C8 C 0.22921(12) 0.4189(4) 0.10255(19) 0.0892(8) Uani 1 1 d .
H8A H 0.2477 0.2932 0.1091 0.107 Uiso 1 1 calc R
H8B H 0.2645 0.5107 0.1237 0.107 Uiso 1 1 calc R
C9 C 0.17853(10) 0.4552(3) -0.01167(16) 0.0709(6) Uani 1 1 d .
H9A H 0.1582 0.3379 -0.0465 0.085 Uiso 1 1 calc R
H9B H 0.1987 0.5150 -0.0536 0.085 Uiso 1 1 calc R
C10 C 0.06113(11) 0.5726(3) -0.09744(17) 0.0783(7) Uani 1 1 d .
H10A H 0.0306 0.6567 -0.0879 0.117 Uiso 1 1 calc R
H10B H 0.0451 0.4453 -0.1040 0.117 Uiso 1 1 calc R
H10C H 0.0658 0.6067 -0.1614 0.117 Uiso 1 1 calc R
C11 C 0.07431(15) 0.9802(4) 0.2011(2) 0.1081(10) Uani 1 1 d .
H11A H 0.0667 0.9146 0.2558 0.162 Uiso 1 1 calc R
H11B H 0.0340 1.0361 0.1507 0.162 Uiso 1 1 calc R
H11C H 0.1065 1.0773 0.2337 0.162 Uiso 1 1 calc R

loop_
_atom_site_aniso_label
_atom_site_aniso_U_11
_atom_site_aniso_U_22
_atom_site_aniso_U_33
_atom_site_aniso_U_23
_atom_site_aniso_U_13
_atom_site_aniso_U_12
O1 0.1417(17) 0.166(2) 0.0552(10) 0.0315(11) 0.0361(10) 0.0760(15)
O2 0.210(2) 0.0489(10) 0.1087(15) 0.0120(9) 0.0444(16) 0.0040(12)
C1 0.0531(10) 0.0559(10) 0.0406(9) -0.0015(7) 0.0184(8) -0.0050(8)
C2 0.0869(15) 0.0692(13) 0.0500(10) 0.0034(9) 0.0280(10) -0.0243(11)
C3 0.1011(17) 0.0480(11) 0.0611(12) -0.0033(10) 0.0146(12) -0.0106(11)
C4 0.0834(15) 0.0613(13) 0.0629(12) -0.0075(10) 0.0263(11) 0.0121(11)
C5 0.0701(13) 0.0702(13) 0.0628(12) 0.0042(10) 0.0421(10) 0.0078(10)
C6 0.0549(10) 0.0475(9) 0.0541(10) 0.0022(8) 0.0293(8) -0.0006(8)
C7 0.0806(14) 0.0801(15) 0.0511(11) 0.0068(10) 0.0256(10) 0.0257(11)
C8 0.0693(14) 0.128(2) 0.0734(14) -0.0006(14) 0.0331(12) 0.0311(14)
C9 0.0719(13) 0.0937(16) 0.0572(12) -0.0060(11) 0.0375(10) 0.0040(11)
C10 0.0732(14) 0.0822(15) 0.0574(12) -0.0135(11) 0.0068(10) -0.0011(11)
C11 0.121(2) 0.0946(19) 0.0997(19) -0.0237(15) 0.0383(17) 0.0356(17)

loop_
_atom_type_symbol
_atom_type_description
_atom_type_scat_dispersion_real
_atom_type_scat_dispersion_imag
_atom_type_scat_source
C C 0.0033 0.0016 'International Tables Vol C Tables 4.2.6.8 and 6.1.1.4'
H H 0.0000 0.0000 'International Tables Vol C Tables 4.2.6.8 and 6.1.1.4'
O O 0.0106 0.0060 'International Tables Vol C Tables 4.2.6.8 and 6.1.1.4'

loop_
_geom_angle_atom_site_label_1
_geom_angle_atom_site_label_2
_geom_angle_atom_site_label_3
_geom_angle
C10 C1 C2 109.52(16)
C10 C1 C6 112.23(16)
C2 C1 C6 108.68(14)
C10 C1 C9 111.78(16)
C2 C1 C9 111.32(17)
C6 C1 C9 103.16(15)
C3 C2 C1 113.79(17)
C3 C2 H2A 108.8
C1 C2 H2A 108.8
C3 C2 H2B 108.8
C1 C2 H2B 108.8
H2A C2 H2B 107.7
O2 C3 C4 120.9(3)
O2 C3 C2 122.1(2)
C4 C3 C2 117.06(18)
C5 C4 C3 118.86(19)
C5 C4 C11 123.3(2)
C3 C4 C11 117.6(2)
C4 C5 C6 124.87(18)
C4 C5 H5A 117.6
C6 C5 H5A 117.6
C5 C6 C7 113.17(16)
C5 C6 C1 116.35(15)
C7 C6 C1 105.17(15)
C5 C6 H6A 107.2
C7 C6 H6A 107.2
C1 C6 H6A 107.2
O1 C7 C8 125.9(2)
O1 C7 C6 124.8(2)
C8 C7 C6 109.27(17)
C7 C8 C9 105.00(17)
C7 C8 H8A 110.7
C9 C8 H8A 110.7
C7 C8 H8B 110.7
C9 C8 H8B 110.7
H8A C8 H8B 108.8
C8 C9 C1 105.31(16)
C8 C9 H9A 110.7
C1 C9 H9A 110.7
C8 C9 H9B 110.7
C1 C9 H9B 110.7
H9A C9 H9B 108.8
C1 C10 H10A 109.5
C1 C10 H10B 109.5
H10A C10 H10B 109.5
C1 C10 H10C 109.5
H10A C10 H10C 109.5
H10B C10 H10C 109.5
C4 C11 H11A 109.5
C4 C11 H11B 109.5
H11A C11 H11B 109.5
C4 C11 H11C 109.5
H11A C11 H11C 109.5
H11B C11 H11C 109.5

loop_
_geom_bond_atom_site_label_1
_geom_bond_atom_site_label_2
_geom_bond_distance
O1 C7 1.196(2)
O2 C3 1.219(3)
C1 C10 1.521(3)
C1 C2 1.526(3)
C1 C6 1.530(2)
C1 C9 1.536(3)
C2 C3 1.493(3)
C2 H2A 0.9700
C2 H2B 0.9700
C3 C4 1.468(3)
C4 C5 1.326(3)
C4 C11 1.503(3)
C5 C6 1.487(3)
C5 H5A 0.9300
C6 C7 1.513(3)
C6 H6A 0.9800
C7 C8 1.497(3)
C8 C9 1.517(3)
C8 H8A 0.9700
C8 H8B 0.9700
C9 H9A 0.9700
C9 H9B 0.9700
C10 H10A 0.9600
C10 H10B 0.9600
C10 H10C 0.9600
C11 H11A 0.9600
C11 H11B 0.9600
C11 H11C 0.9600

loop_
_geom_torsion_atom_site_label_1
_geom_torsion_atom_site_label_2
_geom_torsion_atom_site_label_3
_geom_torsion_atom_site_label_4
_geom_torsion
C10 C1 C2 C3 71.9(2)
C6 C1 C2 C3 -51.0(2)
C9 C1 C2 C3 -163.95(16)
C1 C2 C3 O2 -137.6(2)
C1 C2 C3 C4 43.4(3)
O2 C3 C4 C5 163.3(2)
C2 C3 C4 C5 -17.7(3)
O2 C3 C4 C11 -11.6(4)
C2 C3 C4 C11 167.4(2)
C3 C4 C5 C6 2.7(3)
C11 C4 C5 C6 177.4(2)
C4 C5 C6 C7 108.3(2)
C4 C5 C6 C1 -13.7(3)
C10 C1 C6 C5 -84.8(2)
C2 C1 C6 C5 36.5(2)
C9 C1 C6 C5 154.76(17)
C10 C1 C6 C7 149.15(17)
C2 C1 C6 C7 -89.58(19)
C9 C1 C6 C7 28.67(19)
C5 C6 C7 O1 40.3(3)
C1 C6 C7 O1 168.3(3)
C5 C6 C7 C8 -140.0(2)
C1 C6 C7 C8 -11.9(2)
O1 C7 C8 C9 169.7(3)
C6 C7 C8 C9 -10.0(3)
C7 C8 C9 C1 28.2(3)
C10 C1 C9 C8 -156.1(2)
C2 C1 C9 C8 81.0(2)
C6 C1 C9 C8 -35.3(2)
